data_7205113
loop_
_publ_author_name
'He, Haiyan'
'Dou, Jianmin'
'Li, Dacheng'
'Ma, Huiqing'
'Sun, Daofeng'

_publ_section_title
;
 Synthesis, crystal structures and properties of four topological
 structures based on 2,3,5,6-tetramethyl-1,4-benzenedicarboxylate acid
 and bipyridine ligands
;
_journal_issue 5
_journal_name_full CrystEngComm
_journal_page_first 1509
_journal_paper_doi 10.1039/c0ce00047g
_journal_volume 13
_journal_year 2011
_chemical_formula_moiety '2(C16 H12 Co N O4), C10, 4(O0.50)'
_chemical_formula_sum 'C42 H24 Co2 N2 O10'
_chemical_formula_weight 834.49
_chemical_name_systematic
;
?
;
_space_group_IT_number 140
_symmetry_cell_setting tetragonal
_symmetry_space_group_name_Hall '-I 4 2c'
_symmetry_space_group_name_H-M 'I 4/m c m'
_atom_sites_solution_hydrogens geom
_atom_sites_solution_primary direct
_atom_sites_solution_secondary difmap
_audit_creation_method SHELXL-97
_cell_angle_alpha 90.00
_cell_angle_beta 90.00
_cell_angle_gamma 90.00
_cell_formula_units_Z 4
_cell_length_a 15.4168(7)
_cell_length_b 15.4168(7)
_cell_length_c 27.623(2)
_cell_measurement_reflns_used 3058
_cell_measurement_temperature 173(2)
_cell_measurement_theta_max 23.3
_cell_measurement_theta_min 2.3
_cell_volume 6565.4(6)
_computing_cell_refinement SMART
_computing_data_collection 'SMART (Bruker, 2007)'
_computing_data_reduction 'SAINT+ (Bruker, 2007)'
_computing_molecular_graphics 'SHELXTL (Bruker, 2007)'
_computing_publication_material SHELXTL
_computing_structure_refinement 'SHELXL-97 (Sheldrick, 2008)'
_computing_structure_solution 'SHELXS-97 (Sheldrick, 2008)'
_diffrn_ambient_temperature 173(2)
_diffrn_measured_fraction_theta_full 0.987
_diffrn_measured_fraction_theta_max 0.987
_diffrn_measurement_device_type 'Bruker APEX II CCD area detector'
_diffrn_measurement_method 'phi and omega scans'
_diffrn_radiation_monochromator graphite
_diffrn_radiation_source 'fine-focus sealed tube'
_diffrn_radiation_type MoK\a
_diffrn_radiation_wavelength 0.71073
_diffrn_reflns_av_R_equivalents 0.0488
_diffrn_reflns_av_sigmaI/netI 0.0261
_diffrn_reflns_limit_h_max 20
_diffrn_reflns_limit_h_min -15
_diffrn_reflns_limit_k_max 19
_diffrn_reflns_limit_k_min -20
_diffrn_reflns_limit_l_max 35
_diffrn_reflns_limit_l_min -34
_diffrn_reflns_number 18560
_diffrn_reflns_theta_full 27.61
_diffrn_reflns_theta_max 27.61
_diffrn_reflns_theta_min 1.47
_diffrn_standards_decay_% 0
_diffrn_standards_interval_count 0
_diffrn_standards_number 0
_exptl_absorpt_coefficient_mu 0.541
_exptl_absorpt_correction_T_max 0.9580
_exptl_absorpt_correction_T_min 0.9479
_exptl_absorpt_correction_type multi-scan
_exptl_absorpt_process_details 'SADABS (Sheldrick, 1996)'
_exptl_crystal_density_diffrn 0.844
_exptl_crystal_density_method 'not measured'
_exptl_crystal_F_000 1696
_exptl_crystal_size_max 0.10
_exptl_crystal_size_mid 0.09
_exptl_crystal_size_min 0.08
_refine_diff_density_max 0.573
_refine_diff_density_min -0.658
_refine_diff_density_rms 0.110
_refine_ls_extinction_method none
_refine_ls_goodness_of_fit_ref 1.030
_refine_ls_hydrogen_treatment constr
_refine_ls_matrix_type full
_refine_ls_number_parameters 73
_refine_ls_number_reflns 2030
_refine_ls_number_restraints 0
_refine_ls_restrained_S_all 1.030
_refine_ls_R_factor_all 0.0866
_refine_ls_R_factor_gt 0.0686
_refine_ls_shift/su_max 0.815
_refine_ls_shift/su_mean 0.011
_refine_ls_structure_factor_coef Fsqd
_refine_ls_weighting_details 'calc w=1/[\s^2^(Fo^2^)+(0.1635P)^2^+0.0000P] where P=(Fo^2^+2Fc^2^)/3'
_refine_ls_weighting_scheme calc
_refine_ls_wR_factor_gt 0.2135
_refine_ls_wR_factor_ref 0.2270
_reflns_number_gt 1376
_reflns_number_total 2030
_reflns_threshold_expression >2sigma(I)
_cod_data_source_file C0CE00047G.TXT
_cod_data_source_block QQ5
_cod_original_sg_symbol_H-M 'I 4/mcm'
_cod_database_code 7205113

loop_
_symmetry_equiv_pos_as_xyz
'x, y, z'
'-y, x, z'
'-x, -y, z'
'y, -x, z'
'x, -y, -z+1/2'
'-x, y, -z+1/2'
'y, x, -z+1/2'
'-y, -x, -z+1/2'
'x+1/2, y+1/2, z+1/2'
'-y+1/2, x+1/2, z+1/2'
'-x+1/2, -y+1/2, z+1/2'
'y+1/2, -x+1/2, z+1/2'
'x+1/2, -y+1/2, -z+1'
'-x+1/2, y+1/2, -z+1'
'y+1/2, x+1/2, -z+1'
'-y+1/2, -x+1/2, -z+1'
'-x, -y, -z'
'y, -x, -z'
'x, y, -z'
'-y, x, -z'
'-x, y, z-1/2'
'x, -y, z-1/2'
'-y, -x, z-1/2'
'y, x, z-1/2'
'-x+1/2, -y+1/2, -z+1/2'
'y+1/2, -x+1/2, -z+1/2'
'x+1/2, y+1/2, -z+1/2'
'-y+1/2, x+1/2, -z+1/2'
'-x+1/2, y+1/2, z'
'x+1/2, -y+1/2, z'
'-y+1/2, -x+1/2, z'
'y+1/2, x+1/2, z'

loop_
_atom_site_label
_atom_site_type_symbol
_atom_site_fract_x
_atom_site_fract_y
_atom_site_fract_z
_atom_site_U_iso_or_equiv
_atom_site_adp_type
_atom_site_occupancy
_atom_site_symmetry_multiplicity
_atom_site_calc_flag
_atom_site_refinement_flags
_atom_site_disorder_assembly
_atom_site_disorder_group
Co1 Co 0.0000 0.0000 0.20158(2) 0.0288(3) Uani 1 4 d S . .
O1 O 0.10524(13) 0.07781(13) 0.21099(7) 0.0397(5) Uani 1 1 d . . .
N1 N 0.0000 0.0000 0.1278(2) 0.0452(13) Uani 1 4 d S . .
C1 C 0.11809(17) 0.11809(17) 0.2500 0.0350(9) Uani 1 2 d S . .
C2 C 0.18687(18) 0.18687(18) 0.2500 0.0362(9) Uani 1 2 d S . .
C3 C 0.17159(16) 0.26354(16) 0.22430(11) 0.0415(7) Uani 1 1 d . . .
C4 C 0.08825(19) 0.2784(2) 0.19742(14) 0.0623(10) Uani 1 1 d . . .
H4A H 0.0898 0.3354 0.1818 0.093 Uiso 1 1 calc R . .
H4B H 0.0395 0.2761 0.2202 0.093 Uiso 1 1 calc R . .
H4C H 0.0810 0.2333 0.1727 0.093 Uiso 1 1 calc R . .
C7 C 0.0000 0.0000 0.0261(2) 0.061(2) Uani 1 4 d S . .
O01 O 0.3218(14) 0.1782(14) 0.1110(7) 0.309(12) Uani 0.50 2 d SP . .
C6A C 0.0572(11) 0.0602(10) 0.0511(5) 0.168(8) Uiso 0.77(3) 1 d P . .
C5A C 0.0403(13) 0.0625(12) 0.1035(5) 0.077(8) Uiso 0.36(4) 1 d P . .
C6B C 0.0034(13) 0.0778(13) 0.0528(7) 0.055(9) Uiso 0.23(3) 1 d P . .
C5B C -0.0121(14) 0.0794(12) 0.1051(5) 0.128(7) Uiso 0.64(4) 1 d P . .

loop_
_atom_site_aniso_label
_atom_site_aniso_U_11
_atom_site_aniso_U_22
_atom_site_aniso_U_33
_atom_site_aniso_U_23
_atom_site_aniso_U_13
_atom_site_aniso_U_12
Co1 0.0285(4) 0.0285(4) 0.0294(5) 0.000 0.000 0.000
O1 0.0359(10) 0.0369(10) 0.0462(11) -0.0025(8) 0.0005(8) -0.0085(8)
N1 0.054(2) 0.054(2) 0.028(2) 0.000 0.000 0.000
C1 0.0302(12) 0.0302(12) 0.045(2) 0.0054(11) -0.0054(11) -0.0052(14)
C2 0.0322(12) 0.0322(12) 0.044(2) 0.0004(11) -0.0004(11) -0.0051(14)
C3 0.0335(13) 0.0375(14) 0.0536(18) 0.0073(12) -0.0059(12) -0.0065(11)
C4 0.0425(17) 0.0500(18) 0.094(3) 0.0223(16) -0.0205(16) -0.0152(13)
C7 0.077(3) 0.077(3) 0.029(4) 0.000 0.000 0.000
O01 0.390(18) 0.390(18) 0.148(17) -0.029(11) 0.029(11) 0.00(3)

loop_
_atom_type_symbol
_atom_type_description
_atom_type_scat_dispersion_real
_atom_type_scat_dispersion_imag
_atom_type_scat_source
C C 0.0033 0.0016 'International Tables Vol C Tables 4.2.6.8 and 6.1.1.4'
H H 0.0000 0.0000 'International Tables Vol C Tables 4.2.6.8 and 6.1.1.4'
Co Co 0.3494 0.9721 'International Tables Vol C Tables 4.2.6.8 and 6.1.1.4'
N N 0.0061 0.0033 'International Tables Vol C Tables 4.2.6.8 and 6.1.1.4'
O O 0.0106 0.0060 'International Tables Vol C Tables 4.2.6.8 and 6.1.1.4'

loop_
_geom_angle_atom_site_label_1
_geom_angle_atom_site_label_2
_geom_angle_atom_site_label_3
_geom_angle
_geom_angle_site_symmetry_1
_geom_angle_site_symmetry_3
_geom_angle_publ_flag
O1 Co1 O1 89.065(16) . 4 ?
O1 Co1 O1 89.065(16) . 2 ?
O1 Co1 O1 165.32(12) 4 2 ?
O1 Co1 O1 165.32(12) . 3 ?
O1 Co1 O1 89.064(16) 4 3 ?
O1 Co1 O1 89.065(16) 2 3 ?
O1 Co1 N1 97.34(6) . . ?
O1 Co1 N1 97.34(6) 4 . ?
O1 Co1 N1 97.34(6) 2 . ?
O1 Co1 N1 97.34(6) 3 . ?
O1 Co1 Co1 82.66(6) . 5 ?
O1 Co1 Co1 82.66(6) 4 5 ?
O1 Co1 Co1 82.66(6) 2 5 ?
O1 Co1 Co1 82.66(6) 3 5 ?
C1 O1 Co1 121.7(2) . . ?
C5A N1 C5A 119.3(13) 2 4 ?
C5A N1 C5A 75.2(6) 2 3 ?
C5A N1 C5A 75.2(6) 4 3 ?
C5A N1 C5A 75.2(6) 2 . ?
C5A N1 C5A 75.2(6) 4 . ?
C5A N1 C5A 119.3(13) 3 . ?
C5A N1 C5B 42.4(6) 2 . ?
C5A N1 C5B 106.4(7) 4 . ?
C5A N1 C5B 110.4(7) 3 . ?
C5A N1 C5B 36.4(6) . . ?
C5A N1 C5B 106.4(7) 2 3 ?
C5A N1 C5B 42.4(6) 4 3 ?
C5A N1 C5B 36.4(6) 3 3 ?
C5A N1 C5B 110.4(7) . 3 ?
C5B N1 C5B 126.3(13) . 3 ?
C5A N1 C5B 36.4(6) 2 2 ?
C5A N1 C5B 110.4(7) 4 2 ?
C5A N1 C5B 42.4(6) 3 2 ?
C5A N1 C5B 106.4(7) . 2 ?
C5B N1 C5B 78.2(5) . 2 ?
C5B N1 C5B 78.2(5) 3 2 ?
C5A N1 C5B 110.4(7) 2 4 ?
C5A N1 C5B 36.4(6) 4 4 ?
C5A N1 C5B 106.4(7) 3 4 ?
C5A N1 C5B 42.4(6) . 4 ?
C5B N1 C5B 78.2(5) . 4 ?
C5B N1 C5B 78.2(5) 3 4 ?
C5B N1 C5B 126.3(13) 2 4 ?
C5A N1 Co1 120.4(6) 2 . ?
C5A N1 Co1 120.4(6) 4 . ?
C5A N1 Co1 120.4(6) 3 . ?
C5A N1 Co1 120.4(6) . . ?
C5B N1 Co1 116.8(7) . . ?
C5B N1 Co1 116.8(7) 3 . ?
C5B N1 Co1 116.8(7) 2 . ?
C5B N1 Co1 116.8(7) 4 . ?
O1 C1 O1 125.2(3) . 7 ?
O1 C1 C2 117.38(17) . . ?
O1 C1 C2 117.38(17) 7 . ?
C3 C2 C3 122.8(4) 7 . ?
C3 C2 C1 118.59(18) 7 . ?
C3 C2 C1 118.59(18) . . ?
C2 C3 C3 118.59(18) . 31 ?
C2 C3 C4 121.6(3) . . ?
C3 C3 C4 119.82(15) 31 . ?
C3 C4 H4A 109.5 . . ?
C3 C4 H4B 109.5 . . ?
H4A C4 H4B 109.5 . . ?
C3 C4 H4C 109.5 . . ?
H4A C4 H4C 109.5 . . ?
H4B C4 H4C 109.5 . . ?
C6B C7 C6B 116.9(16) 4 2 ?
C6B C7 C6B 74.1(8) 4 . ?
C6B C7 C6B 74.1(8) 2 . ?
C6B C7 C6B 74.1(8) 4 3 ?
C6B C7 C6B 74.1(8) 2 3 ?
C6B C7 C6B 116.9(16) . 3 ?
C6B C7 C7 121.5(8) 4 17 ?
C6B C7 C7 121.5(8) 2 17 ?
C6B C7 C7 121.5(8) . 17 ?
C6B C7 C7 121.5(8) 3 17 ?
C6B C7 C6A 108.5(8) 4 2 ?
C6B C7 C6A 35.5(6) 2 2 ?
C6B C7 C6A 42.2(5) . 2 ?
C6B C7 C6A 104.1(8) 3 2 ?
C7 C7 C6A 118.3(6) 17 2 ?
C6B C7 C6A 35.5(6) 4 4 ?
C6B C7 C6A 108.5(8) 2 4 ?
C6B C7 C6A 104.1(8) . 4 ?
C6B C7 C6A 42.2(5) 3 4 ?
C7 C7 C6A 118.3(6) 17 4 ?
C6A C7 C6A 123.3(13) 2 4 ?
C6B C7 C6A 104.1(8) 4 3 ?
C6B C7 C6A 42.2(5) 2 3 ?
C6B C7 C6A 108.5(8) . 3 ?
C6B C7 C6A 35.5(6) 3 3 ?
C7 C7 C6A 118.3(6) 17 3 ?
C6A C7 C6A 77.0(5) 2 3 ?
C6A C7 C6A 77.0(5) 4 3 ?
C6B C7 C6A 42.2(5) 4 . ?
C6B C7 C6A 104.1(8) 2 . ?
C6B C7 C6A 35.5(6) . . ?
C6B C7 C6A 108.5(8) 3 . ?
C7 C7 C6A 118.3(6) 17 . ?
C6A C7 C6A 77.0(5) 2 . ?
C6A C7 C6A 77.0(5) 4 . ?
C6A C7 C6A 123.3(13) 3 . ?
C6B C6A C6B 126(3) . 4 ?
C6B C6A C7 69.4(19) . . ?
C6B C6A C7 66.5(16) 4 . ?
C6B C6A C5A 77(2) . . ?
C6B C6A C5A 91.9(17) 4 . ?
C7 C6A C5A 112.0(13) . . ?
C6B C6A C5B 106(2) . 4 ?
C6B C6A C5B 58.9(15) 4 4 ?
C7 C6A C5B 105.1(11) . 4 ?
C5A C6A C5B 35.2(7) . 4 ?
C6B C6A C6A 109.6(19) . 4 ?
C6B C6A C6A 16.7(16) 4 4 ?
C7 C6A C6A 51.5(3) . 4 ?
C5A C6A C6A 91.6(9) . 4 ?
C5B C6A C6A 63.8(9) 4 4 ?
C6B C6A C6A 19.9(19) . 2 ?
C6B C6A C6A 106.5(16) 4 2 ?
C7 C6A C6A 51.5(3) . 2 ?
C5A C6A C6A 79.8(10) . 2 ?
C5B C6A C6A 101.0(8) 4 2 ?
C6A C6A C6A 89.998(1) 4 2 ?
C6B C6A C5B 50.4(17) . . ?
C6B C6A C5B 107.0(18) 4 . ?
C7 C6A C5B 97.7(11) . . ?
C5A C6A C5B 26.4(7) . . ?
C5B C6A C5B 58.8(10) 4 . ?
C6A C6A C5B 100.0(7) 4 . ?
C6A C6A C5B 55.2(8) 2 . ?
C5B C5A C5B 145(4) . 4 ?
C5B C5A N1 75.6(19) . . ?
C5B C5A N1 72.0(16) 4 . ?
C5B C5A C6A 103.1(19) . . ?
C5B C5A C6A 85.3(16) 4 . ?
N1 C5A C6A 124.2(14) . . ?
C5B C5A C6B 69.4(17) . . ?
C5B C5A C6B 113.0(18) 4 . ?
N1 C5A C6B 113.6(14) . . ?
C6A C5A C6B 33.8(7) . . ?
C5B C5A C5A 30(2) . 2 ?
C5B C5A C5A 115.6(17) 4 2 ?
N1 C5A C5A 52.4(3) . 2 ?
C6A C5A C5A 99.7(10) . 2 ?
C6B C5A C5A 70.7(12) . 2 ?
C5B C5A C5A 120(2) . 4 ?
C5B C5A C5A 25.8(17) 4 4 ?
N1 C5A C5A 52.4(3) . 4 ?
C6A C5A C5A 86.5(11) . 4 ?
C6B C5A C5A 103.3(9) . 4 ?
C5A C5A C5A 89.999(2) 2 4 ?
C5B C5A C6B 121(2) . 4 ?
C5B C5A C6B 53.2(14) 4 4 ?
N1 C5A C6B 97.6(12) . 4 ?
C6A C5A C6B 34.4(7) . 4 ?
C6B C5A C6B 60.1(12) . 4 ?
C5A C5A C6B 101.1(8) 2 4 ?
C5A C5A C6B 52.3(10) 4 4 ?
C6A C6B C6A 143(3) . 2 ?
C6A C6B C7 75.1(19) . . ?
C6A C6B C7 71.2(16) 2 . ?
C6A C6B C5B 102(2) . . ?
C6A C6B C5B 83.9(17) 2 . ?
C7 C6B C5B 121.6(16) . . ?
C6A C6B C5A 69.4(19) . . ?
C6A C6B C5A 110.3(19) 2 . ?
C7 C6B C5A 111.2(15) . . ?
C5B C6B C5A 32.9(7) . . ?
C6A C6B C6B 29.5(19) . 4 ?
C6A C6B C6B 114.5(16) 2 4 ?
C7 C6B C6B 52.9(4) . 4 ?
C5B C6B C6B 97.1(10) . 4 ?
C5A C6B C6B 68.6(12) . 4 ?
C6A C6B C6B 119.3(19) . 2 ?
C6A C6B C6B 24.6(16) 2 2 ?
C7 C6B C6B 52.9(4) . 2 ?
C5B C6B C6B 83.7(12) . 2 ?
C5A C6B C6B 99.8(9) . 2 ?
C6B C6B C6B 89.999(3) 4 2 ?
C6A C6B C5A 118(2) . 2 ?
C6A C6B C5A 53.7(14) 2 2 ?
C7 C6B C5A 96.3(13) . 2 ?
C5B C6B C5A 32.5(7) . 2 ?
C5A C6B C5A 57.0(11) . 2 ?
C6B C6B C5A 98.2(8) 4 2 ?
C6B C6B C5A 51.3(9) 2 2 ?
C5A C5B C5A 124(4) . 2 ?
C5A C5B N1 68.0(19) . . ?
C5A C5B N1 65.6(16) 2 . ?
C5A C5B C6B 77.7(18) . . ?
C5A C5B C6B 94.2(18) 2 . ?
N1 C5B C6B 114.1(15) . . ?
C5A C5B C6A 107.8(19) . 2 ?
C5A C5B C6A 59.5(14) 2 2 ?
N1 C5B C6A 106.1(12) . 2 ?
C6B C5B C6A 37.1(7) . 2 ?
C5A C5B C5B 108(2) . 2 ?
C5A C5B C5B 16.0(17) 2 2 ?
N1 C5B C5B 50.9(3) . 2 ?
C6B C5B C5B 94.8(10) . 2 ?
C6A C5B C5B 65.1(9) 2 2 ?
C5A C5B C5B 19(2) . 4 ?
C5A C5B C5B 105.8(17) 2 4 ?
N1 C5B C5B 50.9(3) . 4 ?
C6B C5B C5B 81.8(11) . 4 ?
C6A C5B C5B 103.4(8) 2 4 ?
C5B C5B C5B 90.002(2) 2 4 ?
C5A C5B C6A 50.4(15) . . ?
C5A C5B C6A 108.6(18) 2 . ?
N1 C5B C6A 98.3(12) . . ?
C6B C5B C6A 27.3(8) . . ?
C6A C5B C6A 60.9(10) 2 . ?
C5B C5B C6A 102.2(7) 2 . ?
C5B C5B C6A 56.1(8) 4 . ?

loop_
_geom_bond_atom_site_label_1
_geom_bond_atom_site_label_2
_geom_bond_distance
_geom_bond_site_symmetry_2
_geom_bond_publ_flag
Co1 O1 2.034(2) . ?
Co1 O1 2.034(2) 4 ?
Co1 O1 2.034(2) 2 ?
Co1 O1 2.034(2) 3 ?
Co1 N1 2.038(6) . ?
Co1 Co1 2.6749(13) 5 ?
O1 C1 1.259(2) . ?
N1 C5A 1.329(16) 2 ?
N1 C5A 1.329(16) 4 ?
N1 C5A 1.329(16) 3 ?
N1 C5A 1.329(16) . ?
N1 C5B 1.388(16) . ?
N1 C5B 1.388(16) 3 ?
N1 C5B 1.388(16) 2 ?
N1 C5B 1.388(16) 4 ?
C1 O1 1.259(2) 7 ?
C1 C2 1.500(5) . ?
C2 C3 1.399(3) 7 ?
C2 C3 1.399(3) . ?
C3 C3 1.414(5) 31 ?
C3 C4 1.502(4) . ?
C4 H4A 0.9800 . ?
C4 H4B 0.9800 . ?
C4 H4C 0.9800 . ?
C7 C6B 1.41(2) 4 ?
C7 C6B 1.41(2) 2 ?
C7 C6B 1.41(2) . ?
C7 C6B 1.41(2) 3 ?
C7 C7 1.442(13) 17 ?
C7 C6A 1.455(16) 2 ?
C7 C6A 1.455(16) 4 ?
C7 C6A 1.455(16) 3 ?
C7 C6A 1.455(16) . ?
C6A C6B 0.873(15) . ?
C6A C6B 1.033(14) 4 ?
C6A C5A 1.47(2) . ?
C6A C5B 1.70(2) 4 ?
C6A C6A 1.81(2) 4 ?
C6A C6A 1.81(2) 2 ?
C6A C5B 1.86(2) . ?
C5A C5B 0.850(14) . ?
C5A C5B 0.985(15) 4 ?
C5A C6B 1.53(2) . ?
C5A C5A 1.62(2) 2 ?
C5A C5A 1.62(2) 4 ?
C5A C6B 1.83(3) 4 ?
C6B C6A 1.033(14) 2 ?
C6B C5B 1.47(2) . ?
C6B C6B 1.70(3) 4 ?
C6B C6B 1.70(3) 2 ?
C6B C5A 1.83(3) 2 ?
C5B C5A 0.985(15) 2 ?
C5B C6A 1.70(2) 2 ?
C5B C5B 1.75(3) 2 ?
C5B C5B 1.75(3) 4 ?

loop_
_geom_torsion_atom_site_label_1
_geom_torsion_atom_site_label_2
_geom_torsion_atom_site_label_3
_geom_torsion_atom_site_label_4
_geom_torsion
_geom_torsion_site_symmetry_1
_geom_torsion_site_symmetry_2
_geom_torsion_site_symmetry_3
_geom_torsion_site_symmetry_4
_geom_torsion_publ_flag
O1 Co1 O1 C1 -103.57(13) 4 . . . ?
O1 Co1 O1 C1 61.86(18) 2 . . . ?
O1 Co1 O1 C1 -20.85(15) 3 . . . ?
N1 Co1 O1 C1 159.15(15) . . . . ?
Co1 Co1 O1 C1 -20.85(15) 5 . . . ?
O1 Co1 N1 C5A -110.7(11) . . . 2 ?
O1 Co1 N1 C5A 159.3(11) 4 . . 2 ?
O1 Co1 N1 C5A -20.7(11) 2 . . 2 ?
O1 Co1 N1 C5A 69.3(11) 3 . . 2 ?
O1 Co1 N1 C5A 69.3(11) . . . 4 ?
O1 Co1 N1 C5A -20.7(11) 4 . . 4 ?
O1 Co1 N1 C5A 159.3(11) 2 . . 4 ?
O1 Co1 N1 C5A -110.7(11) 3 . . 4 ?
O1 Co1 N1 C5A 159.3(11) . . . 3 ?
O1 Co1 N1 C5A 69.3(11) 4 . . 3 ?
O1 Co1 N1 C5A -110.7(11) 2 . . 3 ?
O1 Co1 N1 C5A -20.7(11) 3 . . 3 ?
Co1 Co1 N1 C5A -57(4) 5 . . 3 ?
O1 Co1 N1 C5A -20.7(11) . . . . ?
O1 Co1 N1 C5A -110.7(11) 4 . . . ?
O1 Co1 N1 C5A 69.3(11) 2 . . . ?
O1 Co1 N1 C5A 159.3(11) 3 . . . ?
O1 Co1 N1 C5B -62.2(10) . . . . ?
O1 Co1 N1 C5B -152.2(10) 4 . . . ?
O1 Co1 N1 C5B 27.8(10) 2 . . . ?
O1 Co1 N1 C5B 117.8(10) 3 . . . ?
Co1 Co1 N1 C5B 81(4) 5 . . . ?
O1 Co1 N1 C5B 117.8(10) . . . 3 ?
O1 Co1 N1 C5B 27.8(10) 4 . . 3 ?
O1 Co1 N1 C5B -152.2(10) 2 . . 3 ?
O1 Co1 N1 C5B -62.2(10) 3 . . 3 ?
O1 Co1 N1 C5B -152.2(10) . . . 2 ?
O1 Co1 N1 C5B 117.8(10) 4 . . 2 ?
O1 Co1 N1 C5B -62.2(10) 2 . . 2 ?
O1 Co1 N1 C5B 27.8(10) 3 . . 2 ?
O1 Co1 N1 C5B 27.8(10) . . . 4 ?
O1 Co1 N1 C5B -62.2(10) 4 . . 4 ?
O1 Co1 N1 C5B 117.8(10) 2 . . 4 ?
O1 Co1 N1 C5B -152.2(10) 3 . . 4 ?
Co1 O1 C1 O1 11.92(8) . . . 7 ?
Co1 O1 C1 C2 -168.08(8) . . . . ?
O1 C1 C2 C3 -109.80(17) . . . 7 ?
O1 C1 C2 C3 70.20(17) 7 . . 7 ?
O1 C1 C2 C3 70.20(17) . . . . ?
O1 C1 C2 C3 -109.80(17) 7 . . . ?
C3 C2 C3 C4 -179.4(3) 7 . . . ?
C1 C2 C3 C4 0.6(3) . . . . ?
C6B C7 C6A C6B -148(3) 4 . . . ?
C6B C7 C6A C6B -32.9(14) 2 . . . ?
C6B C7 C6A C6B -111(2) 3 . . . ?
C7 C7 C6A C6B 105.5(18) 17 . . . ?
C6A C7 C6A C6B -139.1(15) 4 . . . ?
C6A C7 C6A C6B -74.5(18) 3 . . . ?
C6B C7 C6A C6B 37.0(12) 3 . . 4 ?
C7 C7 C6A C6B -106.9(15) 17 . . 4 ?
C6A C7 C6A C6B 137.7(13) 2 . . 4 ?
C6A C7 C6A C6B 8.5(18) 4 . . 4 ?
C6A C7 C6A C6B 73.1(15) 3 . . 4 ?
C6B C7 C6A C5A -82.1(18) 4 . . . ?
C6B C7 C6A C5A 32.6(12) 2 . . . ?
C6B C7 C6A C5A -45.1(13) 3 . . . ?
C7 C7 C6A C5A 171.0(10) 17 . . . ?
C6A C7 C6A C5A 55.6(12) 2 . . . ?
C6A C7 C6A C5A -73.6(11) 4 . . . ?
C6A C7 C6A C5A -9.0(10) 3 . . . ?
C6B C7 C6A C5B -45.6(15) 4 . . 4 ?
C6B C7 C6A C5B 69.1(10) 2 . . 4 ?
C6B C7 C6A C5B -8.6(11) 3 . . 4 ?
C7 C7 C6A C5B -152.5(8) 17 . . 4 ?
C6A C7 C6A C5B 92.1(7) 2 . . 4 ?
C6A C7 C6A C5B -37.1(11) 4 . . 4 ?
C6A C7 C6A C5B 27.5(8) 3 . . 4 ?
C6B C7 C6A C6A -8.5(18) 4 . . 4 ?
C6B C7 C6A C6A 106.2(8) 2 . . 4 ?
C6B C7 C6A C6A 139.1(15) . . . 4 ?
C6B C7 C6A C6A 28.5(8) 3 . . 4 ?
C7 C7 C6A C6A -115.4(5) 17 . . 4 ?
C6A C7 C6A C6A 129.2(9) 2 . . 4 ?
C6A C7 C6A C6A 64.6(5) 3 . . 4 ?
C6B C7 C6A C6A -137.7(13) 4 . . 2 ?
C6B C7 C6A C6A -23.1(8) 2 . . 2 ?
C6B C7 C6A C6A -100.7(9) 3 . . 2 ?
C7 C7 C6A C6A 115.4(5) 17 . . 2 ?
C6A C7 C6A C6A -129.2(9) 4 . . 2 ?
C6A C7 C6A C6A -64.6(5) 3 . . 2 ?
C6B C7 C6A C5B -105.2(17) 4 . . . ?
C6B C7 C6A C5B 9.5(9) 2 . . . ?
C6B C7 C6A C5B 42.4(17) . . . . ?
C6B C7 C6A C5B -68.2(9) 3 . . . ?
C7 C7 C6A C5B 147.9(6) 17 . . . ?
C6A C7 C6A C5B 32.5(9) 2 . . . ?
C6A C7 C6A C5B -96.7(6) 4 . . . ?
C6A C7 C6A C5B -32.1(6) 3 . . . ?
C5A N1 C5A C5B 148.2(13) 4 . . . ?
C5A N1 C5A C5B 85.0(16) 3 . . . ?
C5B N1 C5A C5B 124.1(18) 3 . . . ?
C5B N1 C5A C5B 40.8(13) 2 . . . ?
Co1 N1 C5A C5B -95.0(16) . . . . ?
C5A N1 C5A C5B -145.4(11) 2 . . 4 ?
C5A N1 C5A C5B -19.1(17) 4 . . 4 ?
C5A N1 C5A C5B -82.3(13) 3 . . 4 ?
C5B N1 C5A C5B -43.2(12) 3 . . 4 ?
C5B N1 C5A C5B -126.4(17) 2 . . 4 ?
Co1 N1 C5A C5B 97.7(13) . . . 4 ?
C5A N1 C5A C6A -74.5(13) 2 . . . ?
C5A N1 C5A C6A 51.9(15) 4 . . . ?
C5A N1 C5A C6A -11.3(13) 3 . . . ?
C5B N1 C5A C6A 27.8(16) 3 . . . ?
C5B N1 C5A C6A -55.5(17) 2 . . . ?
C5B N1 C5A C6A 71.0(18) 4 . . . ?
Co1 N1 C5A C6A 168.7(13) . . . . ?
C5A N1 C5A C6B -37.6(13) 2 . . . ?
C5A N1 C5A C6B 88.8(10) 4 . . . ?
C5A N1 C5A C6B 25.6(11) 3 . . . ?
C5B N1 C5A C6B -59.4(18) . . . . ?
C5B N1 C5A C6B 64.7(14) 3 . . . ?
C5B N1 C5A C6B -18.6(14) 2 . . . ?
Co1 N1 C5A C6B -154.4(11) . . . . ?
C5A N1 C5A C5A 126.4(9) 4 . . 2 ?
C5A N1 C5A C5A 63.2(4) 3 . . 2 ?
C5B N1 C5A C5A 102.3(8) 3 . . 2 ?
C5B N1 C5A C5A 19.0(8) 2 . . 2 ?
C5B N1 C5A C5A 145.4(11) 4 . . 2 ?
Co1 N1 C5A C5A -116.8(4) . . . 2 ?
C5A N1 C5A C5A -126.4(9) 2 . . 4 ?
C5A N1 C5A C5A -63.2(4) 3 . . 4 ?
C5B N1 C5A C5A -148.2(13) . . . 4 ?
C5B N1 C5A C5A -24.1(7) 3 . . 4 ?
C5B N1 C5A C5A -107.4(8) 2 . . 4 ?
C5B N1 C5A C5A 19.1(17) 4 . . 4 ?
Co1 N1 C5A C5A 116.8(4) . . . 4 ?
C5A N1 C5A C6B -98.2(7) 2 . . 4 ?
C5A N1 C5A C6B 28.2(10) 4 . . 4 ?
C5A N1 C5A C6B -35.0(7) 3 . . 4 ?
C5B N1 C5A C6B 4.1(10) 3 . . 4 ?
C5B N1 C5A C6B -79.2(10) 2 . . 4 ?
C5B N1 C5A C6B 47.3(13) 4 . . 4 ?
Co1 N1 C5A C6B 145.0(7) . . . 4 ?
C5B C6A C5A N1 -64.5(18) 4 . . . ?
C6A C6A C5A N1 -28(2) 4 . . . ?
C6A C6A C5A N1 61.6(19) 2 . . . ?
C7 C6A C5A C6B -61.1(19) . . . . ?
C6A C6A C5A C6B -109.8(19) 4 . . . ?
C6A C6A C5A C6B -20.0(19) 2 . . . ?
C7 C6A C5A C5A -30.1(18) . . . 2 ?
C5B C6A C5A C5A -115.2(17) 4 . . 2 ?
C6A C6A C5A C5A -78.8(14) 4 . . 2 ?
C6A C6A C5A C5A 10.9(13) 2 . . 2 ?
C7 C6A C5A C5A 59.3(16) . . . 4 ?
C5B C6A C5A C5A -25.8(17) 4 . . 4 ?
C6A C6A C5A C5A 10.6(12) 4 . . 4 ?
C6A C6A C5A C5A 100.3(11) 2 . . 4 ?
C7 C6A C5A C6B 65.4(17) . . . 4 ?
C6A C6A C5A C6B 16.7(16) 4 . . 4 ?
C6A C6A C5A C6B 106.4(15) 2 . . 4 ?
C5A C6A C6B C7 -120.0(10) . . . . ?
C5B C6A C6B C7 -100.4(14) 4 . . . ?
C6A C6A C6B C7 -33.0(9) 4 . . . ?
C6A C6A C6B C7 -23(5) 2 . . . ?
C5B C6A C6B C7 -119.8(16) . . . . ?
C6B C6A C6B C5B 83(3) 4 . . . ?
C7 C6A C6B C5B 119.8(16) . . . . ?
C5A C6A C6B C5B -0.2(17) . . . . ?
C5B C6A C6B C5B 19(2) 4 . . . ?
C6A C6A C6B C5B 86.9(15) 4 . . . ?
C6A C6A C6B C5B 96(5) 2 . . . ?
C6B C6A C6B C5A 83(3) 4 . . . ?
C7 C6A C6B C5A 120.0(10) . . . . ?
C5B C6A C6B C5A 19.6(14) 4 . . . ?
C6A C6A C6B C5A 87.0(10) 4 . . . ?
C6A C6A C6B C5A 97(5) 2 . . . ?
C5B C6A C6B C5A 0.2(17) . . . . ?
C7 C6A C6B C6B 30.1(9) . . . 2 ?
C5A C6A C6B C6B -89.8(13) . . . 2 ?
C5B C6A C6B C6B -70.3(19) 4 . . 2 ?
C6A C6A C6B C6B -2.8(16) 4 . . 2 ?
C5B C6A C6B C6B -89.7(17) . . . 2 ?
C6B C6A C6B C5A 52(4) 4 . . 2 ?
C7 C6A C6B C5A 89.3(19) . . . 2 ?
C5B C6A C6B C5A -30.5(13) . . . 2 ?
C6B C7 C6B C6A 22(2) 4 . . . ?
C6B C7 C6B C6A 146.7(13) 2 . . . ?
C6B C7 C6B C6A 84.4(17) 3 . . . ?
C7 C7 C6B C6A -95.6(17) 17 . . . ?
C6A C7 C6B C6A 41.1(15) 4 . . . ?
C6A C7 C6B C6A 121.9(19) 3 . . . ?
C6B C7 C6B C6A -143.6(10) 4 . . 2 ?
C6B C7 C6B C6A -18.8(18) 2 . . 2 ?
C6B C7 C6B C6A -81.2(14) 3 . . 2 ?
C7 C7 C6B C6A 98.8(14) 17 . . 2 ?
C6A C7 C6B C6A -124.5(16) 4 . . 2 ?
C6A C7 C6B C6A -43.7(13) 3 . . 2 ?
C6B C7 C6B C5B -73.5(13) 4 . . . ?
C6B C7 C6B C5B 51.3(16) 2 . . . ?
C6B C7 C6B C5B -11.1(13) 3 . . . ?
C7 C7 C6B C5B 168.9(13) 17 . . . ?
C6A C7 C6B C5B 70.1(18) 2 . . . ?
C6A C7 C6B C5B -54.4(16) 4 . . . ?
C6A C7 C6B C5B 26.4(17) 3 . . . ?
C6B C7 C6B C5A -38.5(13) 4 . . . ?
C6B C7 C6B C5A 86.3(10) 2 . . . ?
C6B C7 C6B C5A 23.9(10) 3 . . . ?
C7 C7 C6B C5A -156.1(10) 17 . . . ?
C6A C7 C6B C5A -19.3(13) 4 . . . ?
C6A C7 C6B C5A 61.4(13) 3 . . . ?
C6A C7 C6B C5A -60.5(17) . . . . ?
C6B C7 C6B C6B 124.8(11) 2 . . 4 ?
C6B C7 C6B C6B 62.4(5) 3 . . 4 ?
C7 C7 C6B C6B -117.6(5) 17 . . 4 ?
C6A C7 C6B C6B 143.6(10) 2 . . 4 ?
C6A C7 C6B C6B 19.1(8) 4 . . 4 ?
C6A C7 C6B C6B 99.9(9) 3 . . 4 ?
C6B C7 C6B C6B -124.8(11) 4 . . 2 ?
C6B C7 C6B C6B -62.4(5) 3 . . 2 ?
C7 C7 C6B C6B 117.6(5) 17 . . 2 ?
C6A C7 C6B C6B 18.8(18) 2 . . 2 ?
C6A C7 C6B C6B -105.6(8) 4 . . 2 ?
C6A C7 C6B C6B -24.9(7) 3 . . 2 ?
C6A C7 C6B C6B -146.7(13) . . . 2 ?
C6B C7 C6B C5A -95.5(6) 4 . . 2 ?
C6B C7 C6B C5A 29.3(11) 2 . . 2 ?
C6B C7 C6B C5A -33.1(6) 3 . . 2 ?
C7 C7 C6B C5A 146.9(6) 17 . . 2 ?
C6A C7 C6B C5A 48.1(12) 2 . . 2 ?
C6A C7 C6B C5A -76.3(9) 4 . . 2 ?
C6A C7 C6B C5A 4.4(10) 3 . . 2 ?
C6B C5A C6B C6A 109.2(18) 4 . . 2 ?
C6A C5A C6B C7 63.9(18) . . . . ?
C5A C5A C6B C7 -83.7(16) 2 . . . ?
C5A C5A C6B C7 1.6(19) 4 . . . ?
C6B C5A C6B C7 32.2(8) 4 . . . ?
N1 C5A C6B C5B 63.0(19) . . . . ?
N1 C5A C6B C6B -85.1(17) . . . 4 ?
C5A C5A C6B C6B -115.9(11) 2 . . 4 ?
C5A C5A C6B C6B -30.6(15) 4 . . 4 ?
N1 C5A C6B C6B 1.1(19) . . . 2 ?
C6A C5A C6B C6B 117.8(19) . . . 2 ?
C5A C5A C6B C6B -29.8(14) 2 . . 2 ?
C5A C5A C6B C6B 55.5(17) 4 . . 2 ?
C6B C5A C6B C6B 86.1(4) 4 . . 2 ?
C5B C5A C6B C5A 110.4(19) 4 . . 2 ?
N1 C5A C6B C5A 30.8(9) . . . 2 ?
C5A C5A C6B C5A 85.3(4) 4 . . 2 ?
C6B C5A C6B C5A 115.9(11) 4 . . 2 ?
C5B C5A C5B C5A -14(7) 4 . . 2 ?
C6A C5A C5B N1 122.4(15) . . . . ?
C6B C5A C5B N1 122.6(11) . . . . ?
C5A C5A C5B N1 28.8(9) 4 . . . ?
C6B C5A C5B N1 90.3(19) 4 . . . ?
N1 C5A C5B C6B -122.6(11) . . . . ?
C6A C5A C5B C6B -0.2(18) . . . . ?
C5A C5A C5B C6B -93.8(12) 4 . . . ?
N1 C5A C5B C6A -100.6(14) . . . 2 ?
C6B C5A C5B C6A 22.0(14) . . . 2 ?
C5A C5A C5B C6A -71.7(17) 4 . . 2 ?
N1 C5A C5B C5B -31.6(7) . . . 2 ?
C6A C5A C5B C5B 90.8(14) . . . 2 ?
C6B C5A C5B C5B 91.0(10) . . . 2 ?
C5A C5A C5B C5B -2.8(14) 4 . . 2 ?
N1 C5A C5B C6A -122.4(15) . . . . ?
C6B C5A C5B C6A 0.2(18) . . . . ?
C5A C5A C5B C6A -93.6(16) 4 . . . ?
C6B C5A C5B C6A -32.1(12) 4 . . . ?
C5A N1 C5B C5A -32.1(14) 4 . . . ?
C5A N1 C5B C5A -112.0(19) 3 . . . ?
C5B N1 C5B C5A -74.5(16) 3 . . . ?
C5B N1 C5B C5A -140.2(12) 2 . . . ?
Co1 N1 C5B C5A 105.5(16) . . . . ?
C5A N1 C5B C5A 115.7(17) 4 . . 2 ?
C5A N1 C5B C5A 35.8(11) 3 . . 2 ?
C5B N1 C5B C5A 73.4(13) 3 . . 2 ?
C5B N1 C5B C5A 7.7(17) 2 . . 2 ?
C5B N1 C5B C5A 139.1(10) 4 . . 2 ?
Co1 N1 C5B C5A -106.6(13) . . . 2 ?
C5A N1 C5B C6B -83.4(19) 2 . . . ?
C5A N1 C5B C6B 32.3(14) 4 . . . ?
C5A N1 C5B C6B -47.6(14) 3 . . . ?
C5A N1 C5B C6B 64.4(19) . . . . ?
C5B N1 C5B C6B -10.1(12) 3 . . . ?
C5B N1 C5B C6B -75.8(12) 2 . . . ?
C5B N1 C5B C6B 55.6(13) 4 . . . ?
Co1 N1 C5B C6B 169.9(12) . . . . ?
C5A N1 C5B C6A -44.7(13) 2 . . 2 ?
C5A N1 C5B C6A 71.0(10) 4 . . 2 ?
C5A N1 C5B C6A -8.9(11) 3 . . 2 ?
C5B N1 C5B C6A 28.7(8) 3 . . 2 ?
C5B N1 C5B C6A -37.0(12) 2 . . 2 ?
C5B N1 C5B C6A 94.4(7) 4 . . 2 ?
Co1 N1 C5B C6A -151.3(8) . . . 2 ?
C5A N1 C5B C5B -7.7(17) 2 . . 2 ?
C5A N1 C5B C5B 108.1(8) 4 . . 2 ?
C5A N1 C5B C5B 28.1(8) 3 . . 2 ?
C5A N1 C5B C5B 140.2(12) . . . 2 ?
C5B N1 C5B C5B 65.7(5) 3 . . 2 ?
C5B N1 C5B C5B 131.4(10) 4 . . 2 ?
Co1 N1 C5B C5B -114.3(5) . . . 2 ?
C5A N1 C5B C5B -139.1(10) 2 . . 4 ?
C5A N1 C5B C5B -23.3(8) 4 . . 4 ?
C5A N1 C5B C5B -103.3(8) 3 . . 4 ?
C5B N1 C5B C5B -65.7(5) 3 . . 4 ?
C5B N1 C5B C5B -131.4(10) 2 . . 4 ?
Co1 N1 C5B C5B 114.3(5) . . . 4 ?
C5A N1 C5B C6A -106.7(17) 2 . . . ?
C5A N1 C5B C6A 9.0(9) 4 . . . ?
C5A N1 C5B C6A -70.9(9) 3 . . . ?
C5A N1 C5B C6A 41.1(15) . . . . ?
C5B N1 C5B C6A -33.4(6) 3 . . . ?
C5B N1 C5B C6A -99.1(5) 2 . . . ?
C5B N1 C5B C6A 32.3(10) 4 . . . ?
Co1 N1 C5B C6A 146.6(6) . . . . ?
C5A C6B C5B N1 -58.8(19) . . . . ?
C6B C6B C5B N1 -29.1(19) 4 . . . ?
C6B C6B C5B N1 60.2(17) 2 . . . ?
C5A C6B C5B N1 65.1(18) 2 . . . ?
C6A C6B C5B C6A -143(4) . . . 2 ?
C7 C6B C5B C6A -63.5(17) . . . 2 ?
C6B C6B C5B C6A -114.0(16) 4 . . 2 ?
C6B C6B C5B C6A -24.8(16) 2 . . 2 ?
C5A C6B C5B C5B -107.8(19) . . . 2 ?
C6B C6B C5B C5B -78.1(15) 4 . . 2 ?
C6B C6B C5B C5B 11.2(13) 2 . . 2 ?
C5A C6B C5B C5B 16.1(17) 2 . . 2 ?
C6A C6B C5B C5B 125.2(19) 2 . . 4 ?
C6B C6B C5B C5B 11.3(14) 4 . . 4 ?
C6B C6B C5B C5B 100.5(12) 2 . . 4 ?
C5A C6B C5B C5B 105.4(17) 2 . . 4 ?
C5B C6A C5B C5A -96.9(16) 4 . . 2 ?
C6A C6A C5B C5A 36.9(19) 2 . . 2 ?
C7 C6A C5B N1 73.0(11) . . . . ?
C5B C6A C5B N1 -30.0(8) 4 . . . ?
C6A C6A C5B N1 20.9(11) 4 . . . ?
C6A C6A C5B N1 103.8(12) 2 . . . ?
C6B C6A C5B C6A -98.6(16) 4 . . 2 ?
C7 C6A C5B C6A -30.8(7) . . . 2 ?
C5B C6A C5B C6A -133.8(11) 4 . . 2 ?
C6A C6A C5B C6A -82.9(4) 4 . . 2 ?
C7 C6A C5B C5B 21.4(11) . . . 2 ?
C5B C6A C5B C5B -81.6(5) 4 . . 2 ?
C6A C6A C5B C5B -30.7(12) 4 . . 2 ?
C6A C6A C5B C5B 52.2(12) 2 . . 2 ?
C6B C6A C5B C5B 35.3(19) 4 . . 4 ?
C7 C6A C5B C5B 103.0(12) . . . 4 ?
C6A C6A C5B C5B 50.9(12) 4 . . 4 ?
C6A C6A C5B C5B 133.8(11) 2 . . 4 ?
